data_7012390
loop_
_publ_author_name
'Duraczy\'nska, Dorota'
'Nelson, John H.'

_publ_section_title
;
 Diphenylvinylphosphine (DPVP) complexes containing the
 (\h5-MeC5H4)Ru(ii) moiety: synthesis, characterization and
 reactions
;
_journal_issue 3
_journal_name_full 'Dalton Transactions'
_journal_page_first 449
_journal_page_last 457
_journal_paper_doi 10.1039/b210492j
_journal_year 2003
_chemical_formula_sum 'C8 H7 I O2 Ru'
_chemical_formula_weight 363.11
_chemical_name_common 13
_chemical_name_systematic ?
_space_group_IT_number 2
_symmetry_cell_setting triclinic
_symmetry_space_group_name_Hall '-P 1'
_symmetry_space_group_name_H-M 'P -1'
_atom_sites_solution_hydrogens geom
_atom_sites_solution_primary direct
_atom_sites_solution_secondary difmap
_audit_creation_method SHELXL-97
_cell_angle_alpha 92.931(18)
_cell_angle_beta 96.106(13)
_cell_angle_gamma 109.316(19)
_cell_formula_units_Z 2
_cell_length_a 7.0680(17)
_cell_length_b 7.538(2)
_cell_length_c 10.2386(14)
_cell_measurement_reflns_used 25
_cell_measurement_temperature 298(2)
_cell_measurement_theta_max 15.77
_cell_measurement_theta_min 4.76
_cell_volume 509.7(2)
_computing_cell_refinement 'Bruker XSCANS'
_computing_data_collection 'Bruker XSCANS'
_computing_data_reduction 'Bruker SHELXTL'
_computing_molecular_graphics 'Bruker SHELXTL'
_computing_publication_material 'Bruker SHELXTL'
_computing_structure_refinement 'SHELXL-97 (Sheldrick, 1997)'
_computing_structure_solution 'SHELXS-97 (Sheldrick, 1990)'
_diffrn_ambient_temperature 298(2)
_diffrn_measured_fraction_theta_full 0.948
_diffrn_measured_fraction_theta_max 0.948
_diffrn_measurement_device_type 'Bruker P4'
_diffrn_measurement_method '\w scans'
_diffrn_radiation_monochromator graphite
_diffrn_radiation_source 'fine-focus sealed tube'
_diffrn_radiation_type MoK\a
_diffrn_radiation_wavelength 0.71073
_diffrn_reflns_av_R_equivalents 0.0482
_diffrn_reflns_av_sigmaI/netI 0.0389
_diffrn_reflns_limit_h_max 9
_diffrn_reflns_limit_h_min -1
_diffrn_reflns_limit_k_max 10
_diffrn_reflns_limit_k_min -10
_diffrn_reflns_limit_l_max 14
_diffrn_reflns_limit_l_min -14
_diffrn_reflns_number 3649
_diffrn_reflns_theta_full 30.00
_diffrn_reflns_theta_max 30.00
_diffrn_reflns_theta_min 2.01
_diffrn_standards_interval_count 97
_diffrn_standards_number 3
_exptl_absorpt_coefficient_mu 4.525
_exptl_absorpt_correction_type none
_exptl_crystal_colour yellow
_exptl_crystal_density_diffrn 2.366
_exptl_crystal_density_method 'not measured'
_exptl_crystal_description plate
_exptl_crystal_F_000 336
_exptl_crystal_size_max .19
_exptl_crystal_size_mid .42
_exptl_crystal_size_min .28
_refine_diff_density_max 4.155
_refine_diff_density_min -4.038
_refine_diff_density_rms 0.431
_refine_ls_extinction_coef 0.010(4)
_refine_ls_extinction_expression Fc^*^=kFc[1+0.001xFc^2^\l^3^/sin(2\q)]^-1/4^
_refine_ls_extinction_method SHELXL
_refine_ls_goodness_of_fit_ref 1.034
_refine_ls_hydrogen_treatment mixed
_refine_ls_matrix_type full
_refine_ls_number_parameters 110
_refine_ls_number_reflns 2979
_refine_ls_number_restraints 0
_refine_ls_restrained_S_all 1.034
_refine_ls_R_factor_all 0.0984
_refine_ls_R_factor_gt 0.0845
_refine_ls_shift/su_max 0.000
_refine_ls_shift/su_mean 0.000
_refine_ls_structure_factor_coef Fsqd
_refine_ls_weighting_details 'calc w=1/[\s^2^(Fo^2^)+(0.1630P)^2^+0.0000P] where P=(Fo^2^+2Fc^2^)/3'
_refine_ls_weighting_scheme calc
_refine_ls_wR_factor_gt 0.2023
_refine_ls_wR_factor_ref 0.2185
_reflns_number_gt 2332
_reflns_number_total 2979
_reflns_threshold_expression >2sigma(I)
_cod_data_source_file b210492j.txt
_cod_data_source_block jhn365a
_cod_depositor_comments
;
The following automatic conversions were performed:
'_symmetry_cell_setting' value 'Triclinic' changed to 'triclinic'
according to '/home/saulius/struct/CIF-dictionaries/cif_core.dic'
dictionary named 'cif_core.dic' version 2.4.1 from 2010-06-29.

Automatic conversion script
Id: cif_fix_enum 1527 2010-12-29 10:47:43Z saulius 
;
_cod_original_sg_symbol_H-M P-1
_cod_database_code 7012390

loop_
_symmetry_equiv_pos_as_xyz
'x, y, z'
'-x, -y, -z'

loop_
_atom_site_label
_atom_site_type_symbol
_atom_site_fract_x
_atom_site_fract_y
_atom_site_fract_z
_atom_site_U_iso_or_equiv
_atom_site_adp_type
_atom_site_occupancy
_atom_site_symmetry_multiplicity
_atom_site_calc_flag
_atom_site_refinement_flags
_atom_site_disorder_assembly
_atom_site_disorder_group
Ru1 Ru 0.52653(9) 0.22675(8) 0.23373(5) 0.0390(2) Uani 1 1 d . . .
I1 I 0.23937(9) -0.11912(8) 0.21037(6) 0.0575(3) Uani 1 1 d . . .
C1 C 0.7735(12) 0.1122(12) 0.3198(8) 0.0476(16) Uani 1 1 d . . .
C2 C 0.7842(11) 0.2766(12) 0.3975(8) 0.0488(17) Uani 1 1 d . . .
H2A H 0.7742 0.2851 0.4922 0.059 Uiso 1 1 calc R . .
C3 C 0.8215(12) 0.4296(12) 0.3165(11) 0.057(2) Uani 1 1 d . . .
H3A H 0.8504 0.5627 0.3463 0.068 Uiso 1 1 calc R . .
C4 C 0.8374(14) 0.3568(14) 0.1888(11) 0.061(2) Uani 1 1 d . . .
H4A H 0.8763 0.4318 0.1144 0.073 Uiso 1 1 calc R . .
C5 C 0.8041(13) 0.1641(14) 0.1898(9) 0.0532(19) Uani 1 1 d . . .
H5A H 0.8111 0.0805 0.1154 0.064 Uiso 1 1 calc R . .
C6 C 0.7414(17) -0.0745(15) 0.3718(12) 0.070(3) Uani 1 1 d . . .
H6A H 0.8699 -0.0860 0.4016 0.105 Uiso 1 1 calc R . .
H6B H 0.6699 -0.1729 0.3033 0.105 Uiso 1 1 calc R . .
H6C H 0.6637 -0.0851 0.4443 0.105 Uiso 1 1 calc R . .
C7 C 0.3698(12) 0.3310(13) 0.3286(9) 0.0528(19) Uani 1 1 d . . .
O1 O 0.2852(13) 0.4025(13) 0.3886(9) 0.085(3) Uani 1 1 d . . .
C8 C 0.4016(15) 0.2728(13) 0.0736(9) 0.058(2) Uani 1 1 d . . .
O2 O 0.3254(14) 0.3032(12) -0.0221(8) 0.088(3) Uani 1 1 d . . .

loop_
_atom_site_aniso_label
_atom_site_aniso_U_11
_atom_site_aniso_U_22
_atom_site_aniso_U_33
_atom_site_aniso_U_23
_atom_site_aniso_U_13
_atom_site_aniso_U_12
Ru1 0.0389(4) 0.0357(3) 0.0379(3) -0.0010(2) -0.0014(2) 0.0092(2)
I1 0.0523(4) 0.0494(4) 0.0537(4) 0.0008(2) 0.0027(3) -0.0035(3)
C1 0.046(4) 0.052(4) 0.048(4) -0.002(3) 0.000(3) 0.023(3)
C2 0.038(3) 0.056(4) 0.044(4) -0.012(3) -0.008(3) 0.011(3)
C3 0.038(4) 0.040(4) 0.083(6) -0.009(4) -0.006(4) 0.008(3)
C4 0.045(4) 0.055(5) 0.070(6) 0.016(4) 0.010(4) -0.001(4)
C5 0.049(4) 0.063(5) 0.048(4) -0.002(4) 0.012(3) 0.019(4)
C6 0.075(6) 0.060(6) 0.078(7) 0.019(5) 0.005(5) 0.025(5)
C7 0.037(4) 0.059(5) 0.062(5) -0.013(4) -0.005(3) 0.022(4)
O1 0.074(5) 0.088(6) 0.100(6) -0.026(5) 0.006(5) 0.044(5)
C8 0.060(5) 0.044(4) 0.056(5) 0.007(3) -0.013(4) 0.005(4)
O2 0.093(6) 0.077(5) 0.070(5) 0.013(4) -0.035(5) 0.012(5)

loop_
_atom_type_symbol
_atom_type_description
_atom_type_scat_dispersion_real
_atom_type_scat_dispersion_imag
_atom_type_scat_source
C C 0.0033 0.0016 'International Tables Vol C Tables 4.2.6.8 and 6.1.1.4'
H H 0.0000 0.0000 'International Tables Vol C Tables 4.2.6.8 and 6.1.1.4'
O O 0.0106 0.0060 'International Tables Vol C Tables 4.2.6.8 and 6.1.1.4'
Ru Ru -1.2594 0.8363 'International Tables Vol C Tables 4.2.6.8 and 6.1.1.4'
I I -0.4742 1.8119 'International Tables Vol C Tables 4.2.6.8 and 6.1.1.4'

loop_
_geom_angle_atom_site_label_1
_geom_angle_atom_site_label_2
_geom_angle_atom_site_label_3
_geom_angle
_geom_angle_site_symmetry_1
_geom_angle_site_symmetry_3
_geom_angle_publ_flag
C7 Ru1 C8 90.6(4) . . ?
C7 Ru1 C3 96.9(4) . . ?
C8 Ru1 C3 118.1(4) . . ?
C7 Ru1 C4 129.7(4) . . ?
C8 Ru1 C4 95.3(4) . . ?
C3 Ru1 C4 37.8(4) . . ?
C7 Ru1 C5 157.0(3) . . ?
C8 Ru1 C5 107.2(4) . . ?
C3 Ru1 C5 62.1(3) . . ?
C4 Ru1 C5 36.5(4) . . ?
C7 Ru1 C2 96.9(3) . . ?
C8 Ru1 C2 154.9(4) . . ?
C3 Ru1 C2 37.3(4) . . ?
C4 Ru1 C2 61.7(4) . . ?
C5 Ru1 C2 60.9(3) . . ?
C7 Ru1 C1 126.9(3) . . ?
C8 Ru1 C1 142.4(4) . . ?
C3 Ru1 C1 61.7(3) . . ?
C4 Ru1 C1 61.0(3) . . ?
C5 Ru1 C1 36.4(3) . . ?
C2 Ru1 C1 36.0(3) . . ?
C7 Ru1 I1 91.6(3) . . ?
C8 Ru1 I1 88.2(3) . . ?
C3 Ru1 I1 152.2(3) . . ?
C4 Ru1 I1 138.4(3) . . ?
C5 Ru1 I1 103.1(3) . . ?
C2 Ru1 I1 115.4(2) . . ?
C1 Ru1 I1 92.2(2) . . ?
C2 C1 C5 107.2(8) . . ?
C2 C1 C6 123.9(8) . . ?
C5 C1 C6 128.9(8) . . ?
C2 C1 Ru1 70.2(4) . . ?
C5 C1 Ru1 69.5(5) . . ?
C6 C1 Ru1 126.7(7) . . ?
C1 C2 C3 108.6(8) . . ?
C1 C2 Ru1 73.8(4) . . ?
C3 C2 Ru1 68.6(5) . . ?
C4 C3 C2 106.8(8) . . ?
C4 C3 Ru1 71.5(5) . . ?
C2 C3 Ru1 74.1(5) . . ?
C5 C4 C3 108.8(8) . . ?
C5 C4 Ru1 73.7(5) . . ?
C3 C4 Ru1 70.7(5) . . ?
C4 C5 C1 108.6(8) . . ?
C4 C5 Ru1 69.8(5) . . ?
C1 C5 Ru1 74.0(5) . . ?
O1 C7 Ru1 176.0(8) . . ?
O2 C8 Ru1 178.8(10) . . ?

loop_
_geom_bond_atom_site_label_1
_geom_bond_atom_site_label_2
_geom_bond_distance
_geom_bond_site_symmetry_2
_geom_bond_publ_flag
Ru1 C7 1.874(8) . ?
Ru1 C8 1.882(9) . ?
Ru1 C3 2.188(8) . ?
Ru1 C4 2.199(9) . ?
Ru1 C5 2.248(8) . ?
Ru1 C2 2.259(7) . ?
Ru1 C1 2.306(8) . ?
Ru1 I1 2.7030(11) . ?
C1 C2 1.413(11) . ?
C1 C5 1.425(12) . ?
C1 C6 1.485(13) . ?
C2 C3 1.425(14) . ?
C3 C4 1.422(16) . ?
C4 C5 1.394(14) . ?
C7 O1 1.133(10) . ?
C8 O2 1.138(11) . ?
